data_9014649
loop_
_publ_author_name
'Rinaldi, R.'
'Gatta, G. D.'
'Angel, R. J.'

_publ_section_title
;
 Crystal chemistry and low-temperature behavior of datolite:
 a single-crystal X-ray diffraction study
;
_journal_name_full 'American Mineralogist'
_journal_page_first 1413
_journal_page_last 1421
_journal_paper_doi 10.2138/am.2010.3536
_journal_volume 95
_journal_year 2010
_chemical_compound_source 'Valmozzola, Parma, Italy'
_chemical_formula_sum 'B Ca H O5 Si'
_chemical_name_mineral Datolite
_space_group_IT_number 14
_symmetry_space_group_name_Hall '-P 2ybc'
_symmetry_space_group_name_H-M 'P 1 21/c 1'
_cell_angle_alpha 90
_cell_angle_beta 90.158
_cell_angle_gamma 90
_cell_length_a 4.8354
_cell_length_b 7.6082
_cell_length_c 9.6335
_cell_formula_units_Z 4
_cell_volume 354.403
_database_code_amcsd 0017699
_exptl_crystal_density_diffrn 2.998
_cod_original_formula_sum 'Ca B Si O5 H'
_cod_database_code 9014649

loop_
_space_group_symop_operation_xyz
x,y,z
x,1/2-y,1/2+z
-x,1/2+y,1/2-z
-x,-y,-z

loop_
_atom_site_aniso_label
_atom_site_aniso_U_11
_atom_site_aniso_U_22
_atom_site_aniso_U_33
_atom_site_aniso_U_12
_atom_site_aniso_U_13
_atom_site_aniso_U_23
Ca 0.00680 0.00710 0.00550 0.00050 0.00040 0.00000
B 0.00530 0.00590 0.00420 0.00020 0.00070 0.00030
Si 0.00520 0.00420 0.00340 0.00030 0.00000 -0.00020
O1 0.00830 0.00710 0.00680 0.00240 -0.00080 -0.00010
O2 0.00710 0.00700 0.00490 -0.00100 0.00090 -0.00190
O3 0.00640 0.00840 0.00390 0.00030 0.00030 -0.00160
O4 0.00800 0.00430 0.00860 0.00030 0.00240 0.00080
O5 0.00550 0.01030 0.00630 -0.00070 0.00040 0.00090

loop_
_atom_site_label
_atom_site_fract_x
_atom_site_fract_y
_atom_site_fract_z
_atom_site_U_iso_or_equiv
Ca 0.00832 0.60617 0.16388 0.00640
B 0.56839 0.08950 -0.15909 0.00510
Si 0.46883 0.26615 0.08438 0.00430
O1 0.24051 0.40104 0.03745 0.00740
O2 0.66987 0.19903 -0.04273 0.00630
O3 0.67508 0.33472 0.21044 0.00620
O4 0.31509 0.08787 0.14600 0.00700
O5 0.25854 0.08652 -0.16342 0.00740
H 0.20700 0.05230 -0.08790 0.02900

loop_
_cod_related_entry_id
_cod_related_entry_database
_cod_related_entry_code
1 AMCSD 0017699
